data_4503053
loop_
_publ_author_name
'Xue, Ming'
'Zhu, Guangshan'
'Zhang, Yujian'
'Fang, Qianrong'
'Hewitt, Ian J.'
'Qiu, Shilun'

_publ_section_title
;
 Rational Design and Control of the Dimensions of Channels in a Series of
 3D Pillared Metal&#x2212;Organic Frameworks: Synthesis, Structures,
 Adsorption, and Luminescence Properties
;
_journal_issue 2
_journal_name_full 'Crystal Growth &amp; Design'
_journal_page_first 427
_journal_paper_doi 10.1021/cg0701022
_journal_volume 8
_journal_year 2008
_chemical_formula_moiety 'C24 H30 Cd3 Cl N2 O14'
_chemical_formula_sum 'C24 H30 Cd3 Cl N2 O14'
_chemical_formula_weight 943.15
_chemical_melting_point ?
_chemical_name_systematic
; 
 ? 
;
_space_group_IT_number 20
_symmetry_cell_setting orthorhombic
_symmetry_space_group_name_Hall 'C 2c 2'
_symmetry_space_group_name_H-M 'C 2 2 21'
_atom_sites_solution_hydrogens geom
_atom_sites_solution_primary direct
_atom_sites_solution_secondary difmap
_audit_creation_method SHELXL-97
_cell_angle_alpha 90.00
_cell_angle_beta 90.00
_cell_angle_gamma 90.00
_cell_formula_units_Z 4
_cell_length_a 9.5774(19)
_cell_length_b 16.913(3)
_cell_length_c 25.396(5)
_cell_measurement_temperature 293(2)
_cell_volume 4113.7(14)
_computing_cell_refinement 'Bruker SMART'
_computing_data_collection 'Bruker SMART'
_computing_data_reduction 'Bruker SMART'
_computing_molecular_graphics SHELXP-97
_computing_publication_material SHELXTL
_computing_structure_refinement 'SHELXL-97 (Sheldrick, 1997)'
_computing_structure_solution 'SHELXS-97 (Sheldrick, 1990)'
_diffrn_ambient_temperature 293(2)
_diffrn_detector_area_resol_mean 9.00cm
_diffrn_measured_fraction_theta_full 0.776
_diffrn_measured_fraction_theta_max 0.776
_diffrn_measurement_device_type 'CCD area detector'
_diffrn_measurement_method 'phi and omega scans'
_diffrn_radiation_monochromator graphite
_diffrn_radiation_source 'fine-focus sealed tube'
_diffrn_radiation_type MoK\a
_diffrn_radiation_wavelength 0.71073
_diffrn_reflns_av_R_equivalents 0.0515
_diffrn_reflns_av_sigmaI/netI 0.0423
_diffrn_reflns_limit_h_max 9
_diffrn_reflns_limit_h_min -11
_diffrn_reflns_limit_k_max 20
_diffrn_reflns_limit_k_min -17
_diffrn_reflns_limit_l_max 30
_diffrn_reflns_limit_l_min -25
_diffrn_reflns_number 16120
_diffrn_reflns_theta_full 25.00
_diffrn_reflns_theta_max 25.00
_diffrn_reflns_theta_min 2.41
_diffrn_standards_decay_% none
_diffrn_standards_interval_count none
_diffrn_standards_interval_time none
_diffrn_standards_number none
_exptl_absorpt_coefficient_mu 1.654
_exptl_absorpt_correction_type none
_exptl_crystal_colour colorless
_exptl_crystal_density_diffrn 1.523
_exptl_crystal_density_meas ?
_exptl_crystal_density_method 'not measured'
_exptl_crystal_description block
_exptl_crystal_F_000 1844
_exptl_crystal_size_max 0.20
_exptl_crystal_size_mid 0.20
_exptl_crystal_size_min 0.15
_refine_diff_density_max 1.854
_refine_diff_density_min -1.978
_refine_diff_density_rms 0.266
_refine_ls_abs_structure_details 'Flack H D (1983), Acta Cryst. A39, 876-881'
_refine_ls_abs_structure_Flack 0.00
_refine_ls_extinction_method none
_refine_ls_goodness_of_fit_ref 1.077
_refine_ls_hydrogen_treatment mixed
_refine_ls_matrix_type full
_refine_ls_number_parameters 209
_refine_ls_number_reflns 2809
_refine_ls_number_restraints 96
_refine_ls_restrained_S_all 1.067
_refine_ls_R_factor_all 0.0888
_refine_ls_R_factor_gt 0.0887
_refine_ls_shift/su_max 0.000
_refine_ls_shift/su_mean 0.000
_refine_ls_structure_factor_coef Fsqd
_refine_ls_weighting_details 'calc w=1/[\s^2^(Fo^2^)+(0.1700P)^2^+63.4535P] where P=(Fo^2^+2Fc^2^)/3'
_refine_ls_weighting_scheme calc
_refine_ls_wR_factor_gt 0.2243
_refine_ls_wR_factor_ref 0.2244
_reflns_number_gt 2805
_reflns_number_total 2809
_reflns_threshold_expression >2sigma(I)
_cod_data_source_file cg0701022-file001.cif
_cod_data_source_block 1
_cod_depositor_comments
;
The following automatic conversions were performed:

'_chemical_melting_point' value 'not measured' was changed to '?' -
the value is undefined or not given.

Automatic conversion script
Id: cif_fix_values 1715 2011-07-08 13:25:40Z adriana 

The following automatic conversions were performed:

'_exptl_crystal_density_meas' value 'none' was changed to '?' - the
value is perceived as not measured.

Automatic conversion script
Id: cif_fix_values 3008 2015-01-20 13:52:24Z robertas 
;
_cod_original_cell_volume 4113.8(14)
_cod_original_sg_symbol_H-M C222(1)
_cod_database_code 4503053

loop_
_symmetry_equiv_pos_as_xyz
'x, y, z'
'-x, -y, z+1/2'
'-x, y, -z+1/2'
'x, -y, -z'
'x+1/2, y+1/2, z'
'-x+1/2, -y+1/2, z+1/2'
'-x+1/2, y+1/2, -z+1/2'
'x+1/2, -y+1/2, -z'

loop_
_atom_site_label
_atom_site_type_symbol
_atom_site_fract_x
_atom_site_fract_y
_atom_site_fract_z
_atom_site_U_iso_or_equiv
_atom_site_adp_type
_atom_site_occupancy
_atom_site_symmetry_multiplicity
_atom_site_calc_flag
_atom_site_refinement_flags
Cd1 Cd 0.47856(11) 0.58570(6) 0.60787(4) 0.0265(3) Uani 1 1 d .
Cd2 Cd 0.2676(3) 0.5000 0.5000 0.0769(9) Uani 1 2 d S
Cl1 Cl 0.1955(5) 1.0000 0.5000 0.0330(12) Uani 1 2 d S
N1 N 0.485(2) 0.5902(12) 0.6989(7) 0.057(4) Uani 1 1 d .
C1 C 0.245(3) 0.6654(17) 0.5783(12) 0.065(7) Uani 1 1 d U
C2 C 0.102(2) 0.7074(11) 0.5591(6) 0.045(5) Uani 1 1 d .
H2A H 0.1018 0.7084 0.5205 0.053 Uiso 1 1 calc R
C3 C 0.1034(19) 0.7957(11) 0.5796(7) 0.036(4) Uani 1 1 d U
H3A H 0.1081 0.7954 0.6177 0.044 Uiso 1 1 calc R
H3B H 0.1864 0.8220 0.5665 0.044 Uiso 1 1 calc R
C4 C -0.021(2) 0.8409(9) 0.5629(6) 0.033(3) Uani 1 1 d U
H4A H -0.0217 0.8459 0.5244 0.040 Uiso 1 1 calc R
C5 C -0.1550(16) 0.7913(9) 0.5814(6) 0.026(3) Uani 1 1 d U
H5A H -0.1551 0.7893 0.6196 0.031 Uiso 1 1 calc R
H5B H -0.2381 0.8198 0.5706 0.031 Uiso 1 1 calc R
C6 C -0.1651(17) 0.7106(10) 0.5615(7) 0.033(3) Uani 1 1 d U
H6A H -0.1670 0.7143 0.5230 0.039 Uiso 1 1 calc R
C7 C -0.0222(18) 0.6652(8) 0.5768(5) 0.029(3) Uani 1 1 d U
H7A H -0.0180 0.6588 0.6147 0.035 Uiso 1 1 calc R
H7B H -0.0231 0.6129 0.5611 0.035 Uiso 1 1 calc R
C8 C -0.0145(17) 0.9214(9) 0.5871(6) 0.031(3) Uani 1 1 d U
C9 C -0.2880(19) 0.6705(11) 0.5766(7) 0.036(4) Uani 1 1 d U
C10 C 0.378(3) 0.5397(15) 0.7219(10) 0.059(5) Uani 1 1 d U
H10A H 0.3985 0.4848 0.7142 0.071 Uiso 1 1 calc R
H10B H 0.2879 0.5525 0.7067 0.071 Uiso 1 1 calc R
C11 C 0.374(2) 0.5525(12) 0.7822(8) 0.044(4) Uani 1 1 d U
H11A H 0.3591 0.5023 0.7998 0.053 Uiso 1 1 calc R
H11B H 0.2965 0.5872 0.7911 0.053 Uiso 1 1 calc R
C12 C 0.491(4) 0.6715(13) 0.7203(7) 0.072(8) Uani 1 1 d .
H12A H 0.4047 0.6988 0.7114 0.086 Uiso 1 1 calc R
H12B H 0.5673 0.6999 0.7041 0.086 Uiso 1 1 calc R
O1 O 0.2924(18) 0.6199(10) 0.5388(6) 0.057(4) Uani 1 1 d U
O2 O 0.270(2) 0.6598(13) 0.6230(9) 0.086(6) Uani 1 1 d .
O3 O 0.044(5) 0.974(2) 0.5597(15) 0.073(10) Uani 0.50 1 d PU
O3' O -0.085(3) 0.9769(18) 0.5659(11) 0.047(6) Uani 0.50 1 d PU
O4 O 0.068(2) 0.9289(13) 0.6195(7) 0.086(6) Uani 1 1 d .
O5 O -0.319(3) 0.6067(17) 0.5635(11) 0.106(8) Uani 1 1 d U
O6 O -0.362(4) 0.694(2) 0.6110(14) 0.134(10) Uani 1 1 d U
O7 O 0.077(4) 0.546(2) 0.4546(17) 0.157(14) Uani 1 1 d U

loop_
_atom_site_aniso_label
_atom_site_aniso_U_11
_atom_site_aniso_U_22
_atom_site_aniso_U_33
_atom_site_aniso_U_23
_atom_site_aniso_U_13
_atom_site_aniso_U_12
Cd1 0.0311(5) 0.0200(4) 0.0285(5) 0.0025(4) -0.0033(4) -0.0036(4)
Cd2 0.0645(17) 0.0734(18) 0.093(2) -0.0139(17) 0.000 0.000
Cl1 0.019(2) 0.035(3) 0.044(3) 0.024(2) 0.000 0.000
N1 0.053(9) 0.056(10) 0.063(9) 0.024(8) -0.015(8) 0.006(10)
C1 0.065(8) 0.064(8) 0.067(8) 0.000(5) 0.003(5) 0.008(5)
C2 0.080(14) 0.033(9) 0.020(7) 0.014(6) -0.006(8) 0.007(9)
C3 0.036(5) 0.035(5) 0.038(5) -0.002(4) 0.001(4) 0.003(4)
C4 0.032(5) 0.032(5) 0.036(4) -0.003(4) 0.005(4) 0.000(4)
C5 0.026(3) 0.026(3) 0.026(3) 0.0004(10) -0.0002(10) 0.0001(10)
C6 0.035(5) 0.030(5) 0.032(5) -0.003(4) -0.009(4) 0.003(4)
C7 0.034(4) 0.019(4) 0.034(4) -0.001(4) -0.002(4) -0.006(4)
C8 0.029(5) 0.030(5) 0.036(4) -0.008(4) -0.001(4) 0.004(4)
C9 0.039(5) 0.031(5) 0.037(5) -0.003(4) -0.007(4) -0.001(4)
C10 0.059(5) 0.059(5) 0.059(5) 0.0002(10) -0.0001(10) -0.0004(10)
C11 0.045(5) 0.047(6) 0.039(5) -0.008(4) -0.002(4) -0.001(4)
C12 0.13(2) 0.057(12) 0.032(10) 0.007(7) -0.023(13) -0.023(16)
O1 0.062(5) 0.048(5) 0.060(5) -0.005(4) 0.010(4) 0.007(4)
O2 0.086(13) 0.079(13) 0.093(15) 0.007(11) -0.036(11) 0.021(11)
O3 0.075(11) 0.069(10) 0.075(10) -0.001(5) -0.002(5) 0.000(5)
O3' 0.046(7) 0.044(7) 0.052(7) -0.002(5) -0.006(5) -0.002(5)
O4 0.098(14) 0.093(15) 0.067(11) 0.035(10) 0.009(9) -0.003(11)
O5 0.105(8) 0.106(8) 0.106(8) -0.0003(10) 0.0004(10) -0.0001(10)
O6 0.135(10) 0.134(10) 0.134(10) -0.0001(10) 0.0002(10) -0.0002(10)
O7 0.157(15) 0.157(15) 0.157(15) 0.000(5) -0.003(5) -0.001(5)

loop_
_atom_type_symbol
_atom_type_description
_atom_type_scat_dispersion_real
_atom_type_scat_dispersion_imag
_atom_type_scat_source
C C 0.0033 0.0016 'International Tables Vol C Tables 4.2.6.8 and 6.1.1.4'
H H 0.0000 0.0000 'International Tables Vol C Tables 4.2.6.8 and 6.1.1.4'
N N 0.0061 0.0033 'International Tables Vol C Tables 4.2.6.8 and 6.1.1.4'
O O 0.0106 0.0060 'International Tables Vol C Tables 4.2.6.8 and 6.1.1.4'
Cl Cl 0.1484 0.1585 'International Tables Vol C Tables 4.2.6.8 and 6.1.1.4'
Cd Cd -0.8075 1.2024 'International Tables Vol C Tables 4.2.6.8 and 6.1.1.4'

loop_
_geom_angle_atom_site_label_1
_geom_angle_atom_site_label_2
_geom_angle_atom_site_label_3
_geom_angle
_geom_angle_site_symmetry_1
_geom_angle_site_symmetry_3
O3' Cd1 O5 97.2(11) 5_545 1_655
O3' Cd1 N1 121.1(9) 5_545 .
O5 Cd1 N1 117.8(9) 1_655 .
O3' Cd1 O3 31.6(12) 5_545 5_545
O5 Cd1 O3 68.7(13) 1_655 5_545
N1 Cd1 O3 122.9(11) . 5_545
O3' Cd1 O6 146.1(12) 5_545 1_655
O5 Cd1 O6 49.4(11) 1_655 1_655
N1 Cd1 O6 85.6(10) . 1_655
O3 Cd1 O6 117.7(14) 5_545 1_655
O3' Cd1 O2 106.5(10) 5_545 .
O5 Cd1 O2 135.4(9) 1_655 .
N1 Cd1 O2 81.1(7) . .
O3 Cd1 O2 137.1(12) 5_545 .
O6 Cd1 O2 97.3(10) 1_655 .
O3' Cd1 O1 70.6(8) 5_545 .
O5 Cd1 O1 102.7(8) 1_655 .
N1 Cd1 O1 134.0(6) . .
O3 Cd1 O1 90.6(11) 5_545 .
O6 Cd1 O1 107.1(9) 1_655 .
O2 Cd1 O1 53.9(6) . .
O3' Cd1 C1 93.1(10) 5_545 .
O5 Cd1 C1 119.3(9) 1_655 .
N1 Cd1 C1 106.5(8) . .
O3 Cd1 C1 118.5(12) 5_545 .
O6 Cd1 C1 99.0(10) 1_655 .
O2 Cd1 C1 25.3(7) . .
O1 Cd1 C1 29.2(7) . .
O3' Cd2 O3' 101.1(16) 8_566 5_545
O3' Cd2 O1 76.4(9) 8_566 4_566
O3' Cd2 O1 95.9(9) 5_545 4_566
O3' Cd2 O1 95.9(9) 8_566 .
O3' Cd2 O1 76.4(9) 5_545 .
O1 Cd2 O1 168.0(9) 4_566 .
O3' Cd2 O7 93.9(13) 8_566 .
O3' Cd2 O7 160.6(13) 5_545 .
O1 Cd2 O7 99.6(11) 4_566 .
O1 Cd2 O7 90.0(12) . .
O3' Cd2 O7 160.6(13) 8_566 4_566
O3' Cd2 O7 93.9(13) 5_545 4_566
O1 Cd2 O7 90.0(12) 4_566 4_566
O1 Cd2 O7 99.6(11) . 4_566
O7 Cd2 O7 75(2) . 4_566
O3 Cl1 O3 95(2) 4_576 .
C10 N1 C12 115(2) . .
C10 N1 C11 104.2(15) . 3_656
C12 N1 C11 103.6(19) . 3_656
C10 N1 Cd1 111.2(14) . .
C12 N1 Cd1 113.5(11) . .
C11 N1 Cd1 108.5(13) 3_656 .
O2 C1 O1 128(3) . .
O2 C1 C2 120(2) . .
O1 C1 C2 108(2) . .
O2 C1 Cd1 61.5(17) . .
O1 C1 Cd1 69.1(14) . .
C2 C1 Cd1 176.3(19) . .
C7 C2 C3 111.4(16) . .
C7 C2 C1 112.4(16) . .
C3 C2 C1 108.1(18) . .
C4 C3 C2 112.9(15) . .
C3 C4 C8 108.5(14) . .
C3 C4 C5 106.8(12) . .
C8 C4 C5 113.0(13) . .
C6 C5 C4 116.2(13) . .
C9 C6 C5 114.2(15) . .
C9 C6 C7 114.3(14) . .
C5 C6 C7 107.8(13) . .
C2 C7 C6 112.6(12) . .
O4 C8 O3 91(2) . .
O4 C8 O3' 126(2) . .
O3 C8 O3' 59(2) . .
O4 C8 C4 115.3(18) . .
O3 C8 C4 116(2) . .
O3' C8 C4 118.2(18) . .
O5 C9 O6 112(3) . .
O5 C9 C6 125(2) . .
O6 C9 C6 122(2) . .
N1 C10 C11 109.6(19) . .
C10 C11 N1 109.7(17) . 3_656
N1 C12 C12 111.6(9) . 3_656
C1 O1 Cd2 143.3(17) . .
C1 O1 Cd1 81.6(15) . .
Cd2 O1 Cd1 99.7(6) . .
C1 O2 Cd1 93.2(19) . .
O3' O3 C8 61(3) . .
O3' O3 O4 92(3) . .
C8 O3 O4 42.0(16) . .
O3' O3 Cl1 139(3) . .
C8 O3 Cl1 146(3) . .
O4 O3 Cl1 129(3) . .
O3' O3 Cd1 69(3) . 5_455
C8 O3 Cd1 100(2) . 5_455
O4 O3 Cd1 86.2(17) . 5_455
Cl1 O3 Cd1 112.9(18) . 5_455
O3 O3' C8 60(3) . .
O3 O3' Cd1 79(3) . 5_455
C8 O3' Cd1 105.3(18) . 5_455
O3 O3' Cd2 123(3) . 5_455
C8 O3' Cd2 142(2) . 5_455
Cd1 O3' Cd2 113.0(13) 5_455 5_455
C8 O4 O3 47.4(17) . .
C9 O5 Cd1 103(2) . 1_455
C9 O6 Cd1 96(2) . 1_455

loop_
_geom_bond_atom_site_label_1
_geom_bond_atom_site_label_2
_geom_bond_distance
_geom_bond_site_symmetry_2
Cd1 O3' 2.21(3) 5_545
Cd1 O5 2.27(3) 1_655
Cd1 N1 2.313(17) .
Cd1 O3 2.33(4) 5_545
Cd1 O6 2.39(4) 1_655
Cd1 O2 2.39(2) .
Cd1 O1 2.567(18) .
Cd1 C1 2.72(3) .
Cd2 O3' 2.23(3) 8_566
Cd2 O3' 2.23(3) 5_545
Cd2 O1 2.267(16) 4_566
Cd2 O1 2.267(16) .
Cd2 O7 2.29(4) .
Cd2 O7 2.29(4) 4_566
Cl1 O3 2.14(4) 4_576
Cl1 O3 2.14(4) .
N1 C10 1.46(3) .
N1 C12 1.48(3) .
N1 C11 1.57(3) 3_656
C1 O2 1.16(4) .
C1 O1 1.34(3) .
C1 C2 1.62(4) .
C2 C7 1.46(3) .
C2 C3 1.58(3) .
C3 C4 1.48(3) .
C4 C8 1.49(2) .
C4 C5 1.60(2) .
C5 C6 1.46(2) .
C6 C9 1.41(3) .
C6 C7 1.62(2) .
C8 O4 1.15(3) .
C8 O3 1.26(4) .
C8 O3' 1.28(3) .
C9 O5 1.17(3) .
C9 O6 1.19(4) .
C10 C11 1.55(3) .
C11 N1 1.57(3) 3_656
C12 C12 1.52(3) 3_656
O3 O3' 1.24(5) .
O3 O4 1.72(4) .
O3 Cd1 2.33(4) 5_455
O3' Cd1 2.21(3) 5_455
O3' Cd2 2.23(3) 5_455
O5 Cd1 2.27(3) 1_455
O6 Cd1 2.39(4) 1_455
